data_7705947
loop_
_publ_author_name
'Li, Dawei'
'Ding, Man-Man'
'Huang, Yuan'
'Tello Yepes, David Felipe'
'Li, Haiyan'
'Li, Yahong'
'Zhang, Yi-Quan'
'Yao, Jinlei'

_publ_section_title
;
 Evolution from a single relaxation process to two-step relaxation
 processes of Dy<sub>2</sub> single-molecule magnets via the modulations
 of the terminal solvent ligands.
;
_journal_issue 1
_journal_name_full 'Dalton transactions (Cambridge, England : 2003)'
_journal_page_first 217
_journal_page_last 228
_journal_paper_doi 10.1039/d0dt03093g
_journal_volume 50
_journal_year 2021
_chemical_formula_moiety 'C36 H42 Dy2 N4 O16'
_chemical_formula_sum 'C36 H42 Dy2 N4 O16'
_chemical_formula_weight 1111.73
_space_group_crystal_system orthorhombic
_space_group_IT_number 60
_space_group_name_Hall '-P 2n 2ab'
_space_group_name_H-M_alt 'P b c n'
_atom_sites_solution_hydrogens mixed
_atom_sites_solution_primary iterative
_audit_creation_date 2019-12-23
_audit_creation_method
;
Olex2 1.2
(compiled 2018.05.29 svn.r3508 for OlexSys, GUI svn.r5506)
;
_audit_update_record
;
2020-01-06 deposited with the CCDC.	2020-11-16 downloaded from the CCDC.
;
_cell_angle_alpha 90
_cell_angle_beta 90
_cell_angle_gamma 90
_cell_formula_units_Z 4
_cell_length_a 18.6721(16)
_cell_length_b 9.0807(8)
_cell_length_c 23.3406(19)
_cell_measurement_reflns_used 8835
_cell_measurement_temperature 296(2)
_cell_measurement_theta_max 27.433
_cell_measurement_theta_min 2.494
_cell_volume 3957.5(6)
_computing_cell_refinement 'SAINT v8.37A (Bruker, 2015)'
_computing_data_reduction 'SAINT v8.37A (Bruker, 2015)'
_computing_molecular_graphics 'Olex2 (Dolomanov et al., 2009)'
_computing_publication_material 'Olex2 (Dolomanov et al., 2009)'
_computing_structure_refinement 'ShelXL (Sheldrick, 2015)'
_computing_structure_solution 'olex2.solve (Bourhis et al., 2015)'
_diffrn_ambient_temperature 296.15
_diffrn_measured_fraction_theta_full 0.999
_diffrn_measured_fraction_theta_max 0.989
_diffrn_measurement_device_type 'Bruker P4'
_diffrn_measurement_method '\w scans'
_diffrn_radiation_monochromator graphite
_diffrn_radiation_type MoK\a
_diffrn_radiation_wavelength 0.71073
_diffrn_reflns_av_R_equivalents 0.0466
_diffrn_reflns_av_unetI/netI 0.0857
_diffrn_reflns_Laue_measured_fraction_full 0.999
_diffrn_reflns_Laue_measured_fraction_max 0.989
_diffrn_reflns_limit_h_max 24
_diffrn_reflns_limit_h_min -24
_diffrn_reflns_limit_k_max 7
_diffrn_reflns_limit_k_min -11
_diffrn_reflns_limit_l_max 30
_diffrn_reflns_limit_l_min -28
_diffrn_reflns_number 13824
_diffrn_reflns_point_group_measured_fraction_full 0.999
_diffrn_reflns_point_group_measured_fraction_max 0.989
_diffrn_reflns_theta_full 25.242
_diffrn_reflns_theta_max 27.626
_diffrn_reflns_theta_min 2.494
_exptl_absorpt_coefficient_mu 3.824
_exptl_absorpt_correction_T_max 0.7456
_exptl_absorpt_correction_T_min 0.5871
_exptl_absorpt_correction_type multi-scan
_exptl_absorpt_process_details
'SADABS-2014/5 (Bruker,2014/5) was used for absorption correction. wR2(int) was 0.1310 before and 0.0497 after correction. The Ratio of minimum to maximum transmission is 0.7874. The \l/2 correction factor is Not present.'
_exptl_crystal_colour 'metallic light colourless'
_exptl_crystal_colour_lustre metallic
_exptl_crystal_colour_modifier light
_exptl_crystal_colour_primary colourless
_exptl_crystal_density_diffrn 1.866
_exptl_crystal_description block
_exptl_crystal_F_000 2184
_exptl_crystal_size_max 0.12
_exptl_crystal_size_mid 0.08
_exptl_crystal_size_min 0.08
_refine_diff_density_max 2.050
_refine_diff_density_min -1.403
_refine_diff_density_rms 0.159
_refine_ls_extinction_method none
_refine_ls_goodness_of_fit_ref 1.078
_refine_ls_hydrogen_treatment mixed
_refine_ls_matrix_type full
_refine_ls_number_parameters 268
_refine_ls_number_reflns 4557
_refine_ls_number_restraints 3
_refine_ls_restrained_S_all 1.078
_refine_ls_R_factor_all 0.0701
_refine_ls_R_factor_gt 0.0445
_refine_ls_shift/su_max 0.001
_refine_ls_shift/su_mean 0.000
_refine_ls_structure_factor_coef Fsqd
_refine_ls_weighting_details 'w=1/[\s^2^(Fo^2^)+24.1573P] where P=(Fo^2^+2Fc^2^)/3'
_refine_ls_weighting_scheme calc
_refine_ls_wR_factor_gt 0.1181
_refine_ls_wR_factor_ref 0.1323
_reflns_Friedel_coverage 0.000
_reflns_number_gt 3378
_reflns_number_total 4557
_reflns_threshold_expression 'I > 2\s(I)'
_cod_data_source_file d0dt03093g2.cif
_cod_data_source_block t_CCDC1
_cod_depositor_comments 'Adding full bibliography for 7705946--7705948.cif.'
_cod_database_code 7705947
_shelx_shelxl_version_number 2014/7
_shelx_space_group_comment
;
The symmetry employed for this shelxl refinement is uniquely defined
by the following loop, which should always be used as a source of
symmetry information in preference to the above space-group names.
They are only intended as comments.
;
_olex2_refinement_description
;
1. Fixed Uiso
 At 1.2 times of:
  All C(H) groups, All C(H,H) groups
 At 1.5 times of:
  All C(H,H,H) groups, All O(H) groups
2. Restrained distances
 O10-H10
 0.85 with sigma of 0.01
 C36-H10
 1.935069 with sigma of 0.02
 Dy2-H10
 2.955751 with sigma of 0.02
3.a Secondary CH2 refined with riding coordinates:
 C25(H25A,H25B), C36(H36A,H36B)
3.b Aromatic/amide H refined with riding coordinates:
 C20(H20), C22(H22), C30(H30), C24(H24), C28(H28), C19(H19), C29(H29)
3.c Idealised Me refined as rotating group:
 C32(H32A,H32B,H32C), C17(H17A,H17B,H17C), C35(H35A,H35B,H35C)
;
_olex2_submission_special_instructions 'No special instructions were received'

loop_
_space_group_symop_operation_xyz
'x, y, z'
'-x+1/2, -y+1/2, z+1/2'
'-x, y, -z+1/2'
'x+1/2, -y+1/2, -z'
'-x, -y, -z'
'x-1/2, y-1/2, -z-1/2'
'x, -y, z-1/2'
'-x-1/2, y-1/2, z'

loop_
_atom_site_label
_atom_site_type_symbol
_atom_site_fract_x
_atom_site_fract_y
_atom_site_fract_z
_atom_site_U_iso_or_equiv
_atom_site_adp_type
_atom_site_occupancy
_atom_site_site_symmetry_order
_atom_site_calc_flag
_atom_site_refinement_flags_posn
_atom_site_refinement_flags_adp
_atom_site_refinement_flags_occupancy
_atom_site_disorder_assembly
_atom_site_disorder_group
Dy2 Dy 0.44689(2) 0.26718(3) 0.18242(2) 0.02470(12) Uani 1 1 d D . . . .
O7 O 0.5584(2) 0.3242(5) 0.2212(2) 0.0269(10) Uani 1 1 d . . . . .
O8 O 0.5511(3) 0.1977(6) 0.1201(2) 0.0347(12) Uani 1 1 d . . . . .
O6 O 0.6069(3) 0.2116(6) 0.3966(2) 0.0374(12) Uani 1 1 d . . . . .
O16 O 0.3686(3) 0.0775(6) 0.2243(3) 0.0415(13) Uani 1 1 d . . . . .
N2 N 0.6710(3) 0.3805(6) 0.3086(2) 0.0272(13) Uani 1 1 d . . . . .
N4 N 0.4110(4) -0.0259(7) 0.2172(3) 0.0376(15) Uani 1 1 d . . . . .
O10 O 0.4717(3) 0.4995(6) 0.1385(3) 0.0391(13) Uani 1 1 d D . . . .
H10 H 0.448(3) 0.530(3) 0.1092(19) 0.059 Uiso 1 1 d DR . . . .
O5 O 0.8842(3) 0.0695(7) 0.4564(3) 0.0453(14) Uani 1 1 d . . . . .
O15 O 0.4706(3) 0.0072(7) 0.1929(3) 0.0523(17) Uani 1 1 d . . . . .
C27 C 0.6179(4) 0.3305(7) 0.1881(3) 0.0287(15) Uani 1 1 d . . . . .
C31 C 0.6168(4) 0.2592(8) 0.1345(3) 0.0303(15) Uani 1 1 d . . . . .
O14 O 0.3968(4) -0.1496(6) 0.2322(3) 0.0634(19) Uani 1 1 d . . . . .
C32 C 0.5473(5) 0.1114(12) 0.0693(4) 0.055(3) Uani 1 1 d . . . . .
H32A H 0.5006 0.0678 0.0663 0.082 Uiso 1 1 calc GR . . . .
H32B H 0.5829 0.0352 0.0708 0.082 Uiso 1 1 calc GR . . . .
H32C H 0.5559 0.1731 0.0366 0.082 Uiso 1 1 calc GR . . . .
C21 C 0.6732(4) 0.1791(8) 0.4111(3) 0.0315(15) Uani 1 1 d . . . . .
C23 C 0.7331(4) 0.2432(8) 0.3826(3) 0.0305(15) Uani 1 1 d . . . . .
C25 C 0.6804(4) 0.4866(8) 0.2611(3) 0.0319(16) Uani 1 1 d . . . . .
H25A H 0.7255 0.5384 0.2656 0.038 Uiso 1 1 calc R . . . .
H25B H 0.6420 0.5585 0.2618 0.038 Uiso 1 1 calc R . . . .
C26 C 0.6798(4) 0.4051(8) 0.2046(3) 0.0332(16) Uani 1 1 d . . . . .
C20 C 0.6865(4) 0.0811(9) 0.4560(3) 0.0367(17) Uani 1 1 d . . . . .
H20 H 0.6480 0.0406 0.4758 0.044 Uiso 1 1 calc R . . . .
C22 C 0.8023(4) 0.2034(8) 0.4002(3) 0.0325(16) Uani 1 1 d . . . . .
H22 H 0.8417 0.2451 0.3820 0.039 Uiso 1 1 calc R . . . .
C30 C 0.6768(4) 0.2581(10) 0.0993(4) 0.044(2) Uani 1 1 d . . . . .
H30 H 0.6760 0.2111 0.0639 0.053 Uiso 1 1 calc R . . . .
C18 C 0.8131(4) 0.1033(8) 0.4441(3) 0.0348(17) Uani 1 1 d . . . . .
C24 C 0.7284(4) 0.3490(8) 0.3365(3) 0.0312(16) Uani 1 1 d . . . . .
H24 H 0.7701 0.3982 0.3262 0.037 Uiso 1 1 calc R . . . .
C17 C 0.8965(5) -0.0357(11) 0.5011(4) 0.052(2) Uani 1 1 d . . . . .
H17A H 0.8711 -0.1249 0.4926 0.078 Uiso 1 1 calc GR . . . .
H17B H 0.8800 0.0036 0.5369 0.078 Uiso 1 1 calc GR . . . .
H17C H 0.9469 -0.0563 0.5037 0.078 Uiso 1 1 calc GR . . . .
C28 C 0.7405(4) 0.4031(11) 0.1695(4) 0.046(2) Uani 1 1 d . . . . .
H28 H 0.7818 0.4520 0.1810 0.055 Uiso 1 1 calc R . . . .
C19 C 0.7554(4) 0.0429(9) 0.4717(3) 0.0382(18) Uani 1 1 d . . . . .
H19 H 0.7626 -0.0243 0.5012 0.046 Uiso 1 1 calc R . . . .
C29 C 0.7392(4) 0.3306(12) 0.1191(4) 0.055(3) Uani 1 1 d . . . . .
H29 H 0.7804 0.3281 0.0967 0.066 Uiso 1 1 calc R . . . .
C36 C 0.5049(5) 0.6343(10) 0.1641(4) 0.053(2) Uani 1 1 d D . . . .
H36A H 0.4667 0.7008 0.1752 0.063 Uiso 1 1 calc R . . . .
H36B H 0.5297 0.6054 0.1989 0.063 Uiso 1 1 calc R . . . .
C35 C 0.5548(7) 0.7152(13) 0.1285(6) 0.091(5) Uani 1 1 d . . . . .
H35A H 0.5311 0.7464 0.0941 0.137 Uiso 1 1 calc GR . . . .
H35B H 0.5946 0.6529 0.1188 0.137 Uiso 1 1 calc GR . . . .
H35C H 0.5719 0.7999 0.1490 0.137 Uiso 1 1 calc GR . . . .

loop_
_atom_site_aniso_label
_atom_site_aniso_U_11
_atom_site_aniso_U_22
_atom_site_aniso_U_33
_atom_site_aniso_U_23
_atom_site_aniso_U_13
_atom_site_aniso_U_12
Dy2 0.01736(18) 0.02857(18) 0.02816(19) -0.00393(12) 0.00172(13) 0.00143(12)
O7 0.015(2) 0.034(2) 0.032(3) 0.001(2) 0.0053(19) -0.0028(19)
O8 0.025(3) 0.044(3) 0.035(3) -0.010(2) 0.003(2) 0.005(2)
O6 0.023(3) 0.051(3) 0.038(3) 0.012(2) 0.001(2) -0.004(2)
O16 0.031(3) 0.037(3) 0.056(4) -0.003(3) 0.012(3) -0.004(2)
N2 0.022(3) 0.031(3) 0.029(3) 0.004(2) 0.000(2) -0.005(2)
N4 0.038(4) 0.034(3) 0.041(4) 0.001(3) -0.003(3) -0.008(3)
O10 0.032(3) 0.041(3) 0.044(4) 0.005(2) -0.003(2) 0.001(2)
O5 0.031(3) 0.063(4) 0.041(3) 0.008(3) -0.007(3) 0.011(3)
O15 0.038(3) 0.047(3) 0.072(5) 0.016(3) 0.015(3) 0.013(3)
C27 0.019(3) 0.029(3) 0.038(4) 0.013(3) 0.007(3) 0.012(3)
C31 0.021(3) 0.036(4) 0.034(4) 0.010(3) 0.006(3) 0.006(3)
O14 0.061(4) 0.033(3) 0.096(6) 0.010(3) 0.011(4) -0.006(3)
C32 0.049(6) 0.078(7) 0.038(5) -0.023(4) 0.011(4) -0.004(5)
C21 0.031(4) 0.034(4) 0.030(4) 0.000(3) 0.001(3) -0.003(3)
C23 0.026(4) 0.038(4) 0.027(4) -0.004(3) -0.003(3) -0.001(3)
C25 0.017(3) 0.041(4) 0.038(4) 0.010(3) -0.001(3) -0.008(3)
C26 0.022(4) 0.044(4) 0.034(4) 0.014(3) 0.003(3) 0.001(3)
C20 0.031(4) 0.048(4) 0.031(4) 0.006(3) 0.000(3) -0.002(3)
C22 0.025(4) 0.038(4) 0.035(4) 0.000(3) -0.003(3) 0.000(3)
C30 0.034(4) 0.068(6) 0.032(4) 0.015(4) 0.006(3) 0.009(4)
C18 0.030(4) 0.047(4) 0.028(4) -0.009(3) -0.005(3) 0.011(3)
C24 0.018(3) 0.041(4) 0.035(4) 0.005(3) 0.000(3) -0.005(3)
C17 0.047(5) 0.069(6) 0.039(5) 0.009(4) -0.011(4) 0.013(4)
C28 0.024(4) 0.073(6) 0.040(5) 0.019(4) 0.003(3) -0.007(4)
C19 0.042(5) 0.046(4) 0.027(4) 0.007(3) -0.004(3) 0.006(4)
C29 0.023(4) 0.100(7) 0.042(5) 0.017(5) 0.012(4) 0.006(5)
C36 0.061(6) 0.043(5) 0.054(6) 0.005(4) 0.008(5) 0.009(4)
C35 0.107(11) 0.073(8) 0.093(10) -0.027(7) 0.048(8) -0.044(7)

loop_
_atom_type_symbol
_atom_type_description
_atom_type_scat_dispersion_real
_atom_type_scat_dispersion_imag
_atom_type_scat_source
C C 0.0033 0.0016 'International Tables Vol C Tables 4.2.6.8 and 6.1.1.4'
H H 0.0000 0.0000 'International Tables Vol C Tables 4.2.6.8 and 6.1.1.4'
Dy Dy -0.1892 4.4098 'International Tables Vol C Tables 4.2.6.8 and 6.1.1.4'
N N 0.0061 0.0033 'International Tables Vol C Tables 4.2.6.8 and 6.1.1.4'
O O 0.0106 0.0060 'International Tables Vol C Tables 4.2.6.8 and 6.1.1.4'

loop_
_geom_angle_atom_site_label_1
_geom_angle_atom_site_label_2
_geom_angle_atom_site_label_3
_geom_angle
_geom_angle_site_symmetry_1
_geom_angle_site_symmetry_3
_geom_angle_publ_flag
O7 Dy2 O7 67.08(18) 3_655 . ?
O7 Dy2 O8 130.83(16) 3_655 . ?
O7 Dy2 O8 65.64(16) . . ?
O7 Dy2 O16 122.18(18) . . ?
O7 Dy2 O16 75.21(18) 3_655 . ?
O7 Dy2 N2 77.45(17) 3_655 3_655 ?
O7 Dy2 N2 132.83(18) . 3_655 ?
O7 Dy2 O10 78.28(17) . . ?
O7 Dy2 O10 103.18(19) 3_655 . ?
O7 Dy2 O15 97.4(2) 3_655 . ?
O7 Dy2 O15 90.8(2) . . ?
O6 Dy2 O7 143.08(18) 3_655 . ?
O6 Dy2 O7 149.73(17) 3_655 3_655 ?
O6 Dy2 O8 78.88(17) 3_655 . ?
O6 Dy2 O16 84.2(2) 3_655 . ?
O6 Dy2 N2 75.66(18) 3_655 3_655 ?
O6 Dy2 O10 86.0(2) 3_655 . ?
O6 Dy2 O15 86.7(2) 3_655 . ?
O16 Dy2 O8 120.97(18) . . ?
N2 Dy2 O8 148.84(18) 3_655 . ?
N2 Dy2 O16 74.04(19) 3_655 . ?
O10 Dy2 O8 79.82(19) . . ?
O10 Dy2 O16 154.52(18) . . ?
O10 Dy2 N2 80.76(19) . 3_655 ?
O10 Dy2 O15 150.5(2) . . ?
O15 Dy2 O8 70.76(19) . . ?
O15 Dy2 O16 52.02(19) . . ?
O15 Dy2 N2 124.7(2) . 3_655 ?
Dy2 O7 Dy2 106.84(17) 3_655 . ?
C27 O7 Dy2 121.5(4) . . ?
C27 O7 Dy2 126.8(4) . 3_655 ?
C31 O8 Dy2 116.3(4) . . ?
C31 O8 C32 117.8(6) . . ?
C32 O8 Dy2 125.6(5) . . ?
C21 O6 Dy2 135.2(5) . 3_655 ?
N4 O16 Dy2 95.6(4) . . ?
C25 N2 Dy2 116.5(4) . 3_655 ?
C24 N2 Dy2 127.9(5) . 3_655 ?
C24 N2 C25 115.2(6) . . ?
O16 N4 O15 115.8(6) . . ?
O14 N4 O16 121.8(7) . . ?
O14 N4 O15 122.4(7) . . ?
Dy2 O10 H10 121.7(17) . . ?
C36 O10 Dy2 129.1(5) . . ?
C36 O10 H10 105.6(17) . . ?
C18 O5 C17 116.8(6) . . ?
N4 O15 Dy2 96.6(4) . . ?
O7 C27 C31 118.4(6) . . ?
O7 C27 C26 122.9(7) . . ?
C26 C27 C31 118.8(6) . . ?
O8 C31 C27 114.3(6) . . ?
C30 C31 O8 124.5(7) . . ?
C30 C31 C27 121.1(7) . . ?
O8 C32 H32A 109.5 . . ?
O8 C32 H32B 109.5 . . ?
O8 C32 H32C 109.5 . . ?
H32A C32 H32B 109.5 . . ?
H32A C32 H32C 109.5 . . ?
H32B C32 H32C 109.5 . . ?
O6 C21 C23 121.7(7) . . ?
O6 C21 C20 120.2(6) . . ?
C20 C21 C23 118.1(7) . . ?
C21 C23 C24 124.8(6) . . ?
C22 C23 C21 118.7(7) . . ?
C22 C23 C24 116.4(6) . . ?
N2 C25 H25A 109.8 . . ?
N2 C25 H25B 109.8 . . ?
N2 C25 C26 109.5(6) . . ?
H25A C25 H25B 108.2 . . ?
C26 C25 H25A 109.8 . . ?
C26 C25 H25B 109.8 . . ?
C27 C26 C25 119.1(6) . . ?
C27 C26 C28 120.2(8) . . ?
C28 C26 C25 120.7(7) . . ?
C21 C20 H20 119.2 . . ?
C19 C20 C21 121.5(7) . . ?
C19 C20 H20 119.2 . . ?
C23 C22 H22 119.3 . . ?
C18 C22 C23 121.3(7) . . ?
C18 C22 H22 119.3 . . ?
C31 C30 H30 121.0 . . ?
C31 C30 C29 117.9(8) . . ?
C29 C30 H30 121.0 . . ?
C22 C18 O5 115.8(7) . . ?
C19 C18 O5 124.4(7) . . ?
C19 C18 C22 119.8(7) . . ?
N2 C24 C23 125.2(6) . . ?
N2 C24 H24 117.4 . . ?
C23 C24 H24 117.4 . . ?
O5 C17 H17A 109.5 . . ?
O5 C17 H17B 109.5 . . ?
O5 C17 H17C 109.5 . . ?
H17A C17 H17B 109.5 . . ?
H17A C17 H17C 109.5 . . ?
H17B C17 H17C 109.5 . . ?
C26 C28 H28 119.9 . . ?
C29 C28 C26 120.3(8) . . ?
C29 C28 H28 119.9 . . ?
C20 C19 H19 119.8 . . ?
C18 C19 C20 120.5(7) . . ?
C18 C19 H19 119.8 . . ?
C30 C29 H29 119.2 . . ?
C28 C29 C30 121.7(8) . . ?
C28 C29 H29 119.2 . . ?
O10 C36 H36A 108.1 . . ?
O10 C36 H36B 108.1 . . ?
H36A C36 H36B 107.3 . . ?
C35 C36 O10 116.9(9) . . ?
C35 C36 H36A 108.1 . . ?
C35 C36 H36B 108.1 . . ?
C36 C35 H35A 109.5 . . ?
C36 C35 H35B 109.5 . . ?
C36 C35 H35C 109.5 . . ?
H35A C35 H35B 109.5 . . ?
H35A C35 H35C 109.5 . . ?
H35B C35 H35C 109.5 . . ?

loop_
_geom_bond_atom_site_label_1
_geom_bond_atom_site_label_2
_geom_bond_distance
_geom_bond_site_symmetry_2
_geom_bond_publ_flag
Dy2 O7 2.329(4) . ?
Dy2 O7 2.312(5) 3_655 ?
Dy2 O8 2.510(5) . ?
Dy2 O6 2.159(5) 3_655 ?
Dy2 O16 2.462(5) . ?
Dy2 N2 2.440(5) 3_655 ?
Dy2 O10 2.391(5) . ?
Dy2 O15 2.414(6) . ?
O7 Dy2 2.312(5) 3_655 ?
O7 C27 1.354(8) . ?
O8 C31 1.389(9) . ?
O8 C32 1.423(9) . ?
O6 Dy2 2.159(5) 3_655 ?
O6 C21 1.318(9) . ?
O16 N4 1.239(8) . ?
N2 Dy2 2.439(5) 3_655 ?
N2 C25 1.479(9) . ?
N2 C24 1.286(9) . ?
N4 O15 1.285(9) . ?
N4 O14 1.206(8) . ?
O10 H10 0.857(10) . ?
O10 C36 1.497(11) . ?
O5 C18 1.393(9) . ?
O5 C17 1.433(10) . ?
C27 C31 1.409(11) . ?
C27 C26 1.393(10) . ?
C31 C30 1.389(10) . ?
C32 H32A 0.9600 . ?
C32 H32B 0.9600 . ?
C32 H32C 0.9600 . ?
C21 C23 1.425(10) . ?
C21 C20 1.397(10) . ?
C23 C22 1.403(10) . ?
C23 C24 1.445(10) . ?
C25 H25A 0.9700 . ?
C25 H25B 0.9700 . ?
C25 C26 1.511(11) . ?
C26 C28 1.399(10) . ?
C20 H20 0.9300 . ?
C20 C19 1.382(10) . ?
C22 H22 0.9300 . ?
C22 C18 1.385(10) . ?
C30 H30 0.9300 . ?
C30 C29 1.415(13) . ?
C18 C19 1.369(11) . ?
C24 H24 0.9300 . ?
C17 H17A 0.9600 . ?
C17 H17B 0.9600 . ?
C17 H17C 0.9600 . ?
C28 H28 0.9300 . ?
C28 C29 1.349(13) . ?
C19 H19 0.9300 . ?
C29 H29 0.9300 . ?
C36 H36A 0.9700 . ?
C36 H36B 0.9700 . ?
C36 C35 1.449(14) . ?
C35 H35A 0.9600 . ?
C35 H35B 0.9600 . ?
C35 H35C 0.9600 . ?
